data_4002475
loop_
_publ_author_name
'Cascales, C.'
'Fernandez-Diaz, M.T.'
'Monge, M.A.'
'Bucio, L.'

_publ_section_title
;
 Crystal structure and low-temperature magnetic ordering in rare earth
 iron germanates R Fe Ge2 O7, R = Y, Pr, Dy, Tm and Yb
;
_journal_name_full 'Chemistry of Materials (1,1989-)'
_journal_page_first 1995
_journal_page_last 2003
_journal_volume 14
_journal_year 2002
_chemical_formula_sum 'Fe Ge2 O7 Tm'
_chemical_name_systematic 'Tm Fe (Ge2 O7)'
_space_group_IT_number 11
_symmetry_space_group_name_Hall '-P 2yb'
_symmetry_space_group_name_H-M 'P 1 21/m 1'
_cell_angle_alpha 90
_cell_angle_beta 101.125
_cell_angle_gamma 90
_cell_formula_units_Z 4
_cell_length_a 9.6557
_cell_length_b 8.5444
_cell_length_c 6.6336
_cell_volume 537.002
_citation_journal_id_ASTM CMATEX
_cod_data_source_file Cascales_CMATEX_2002_1120.cif
_cod_data_source_block Fe1Ge2O7Tm1
_cod_original_cell_volume 537.0021
_cod_original_formula_sum 'Fe1 Ge2 O7 Tm1'
_cod_database_code 4002475

loop_
_symmetry_equiv_pos_as_xyz
x,y,z
-x,y+1/2,-z
-x,-y,-z
x,-y-1/2,z

loop_
_atom_site_label
_atom_site_type_symbol
_atom_site_fract_x
_atom_site_fract_y
_atom_site_fract_z
_atom_site_occupancy
_atom_site_U_iso_or_equiv
Tm1 Tm+3 0.753 0.5519 0.755 1 0.0
Ge2 Ge+4 0.552 0.25 0.473 1 0.0
O6 O-2 0.111 0.25 0.139 1 0.0
O7 O-2 0.141 0.077 0.546 1 0.0
O8 O-2 0.373 0.25 0.346 1 0.0
O4 O-2 0.59 0.25 0.761 1 0.0
Ge1 Ge+4 0.525 0.75 0.055 1 0.0
O3 O-2 0.955 0.25 0.742 1 0.0
Ge3 Ge+4 0.947 0.25 0.004 1 0.0
Ge4 Ge+4 0.033 0.25 0.549 1 0.0
O2 O-2 0.878 0.25 0.331 1 0.0
O9 O-2 0.611 0.25 0.136 1 0.0
Fe1 Fe+3 0.752 0.4524 0.246 1 0.0
O1 O-2 0.644 0.407 0.489 1 0.0
O5 O-2 0.852 0.062 0.033 1 0.0
O10 O-2 0.635 0.597 0.049 1 0.0
